data_4072365
loop_
_publ_author_name
'Lv, Kui'
'Cui, Dongmei'

_publ_section_title
;
 Tridentate CCC-Pincer Bis(carbene)-Ligated Rare-Earth Metal Dibromides.
 Synthesis and Characterization
;
_journal_issue 21
_journal_name_full Organometallics
_journal_page_first 5438
_journal_paper_doi 10.1021/om800801k
_journal_volume 27
_journal_year 2008
_chemical_formula_sum 'C44 H41 Br2 N4 O3 Sc'
_chemical_formula_weight 878.59
_chemical_name_systematic
; 
 ? 
;
_space_group_IT_number 2
_symmetry_cell_setting triclinic
_symmetry_space_group_name_Hall '-P 1'
_symmetry_space_group_name_H-M 'P -1'
_atom_sites_solution_hydrogens geom
_atom_sites_solution_primary direct
_atom_sites_solution_secondary difmap
_audit_creation_method SHELXL-97
_cell_angle_alpha 95.656(2)
_cell_angle_beta 108.915(2)
_cell_angle_gamma 109.094(2)
_cell_formula_units_Z 2
_cell_length_a 12.4102(11)
_cell_length_b 13.6661(13)
_cell_length_c 15.9836(15)
_cell_measurement_temperature 273(2)
_cell_volume 2359.0(4)
_computing_structure_refinement 'SHELXL-97 (Sheldrick, 1997)'
_computing_structure_solution 'SHELXS-97 (Sheldrick, 1990)'
_diffrn_ambient_temperature 273(2)
_diffrn_measured_fraction_theta_full 0.975
_diffrn_measured_fraction_theta_max 0.975
_diffrn_radiation_monochromator graphite
_diffrn_radiation_source 'fine-focus sealed tube'
_diffrn_radiation_type MoK\a
_diffrn_radiation_wavelength 0.71073
_diffrn_reflns_av_R_equivalents 0.0364
_diffrn_reflns_av_sigmaI/netI 0.1106
_diffrn_reflns_limit_h_max 15
_diffrn_reflns_limit_h_min -15
_diffrn_reflns_limit_k_max 15
_diffrn_reflns_limit_k_min -16
_diffrn_reflns_limit_l_max 18
_diffrn_reflns_limit_l_min -19
_diffrn_reflns_number 13304
_diffrn_reflns_theta_full 26.05
_diffrn_reflns_theta_max 26.05
_diffrn_reflns_theta_min 1.62
_exptl_absorpt_coefficient_mu 1.888
_exptl_absorpt_correction_T_max 0.8192
_exptl_absorpt_correction_T_min 0.6497
_exptl_absorpt_correction_type multi-scan
_exptl_crystal_colour yellow
_exptl_crystal_density_diffrn 1.237
_exptl_crystal_density_method 'not measured'
_exptl_crystal_description block
_exptl_crystal_F_000 896
_exptl_crystal_size_max 0.25
_exptl_crystal_size_mid 0.15
_exptl_crystal_size_min 0.11
_refine_diff_density_max 1.330
_refine_diff_density_min -0.693
_refine_diff_density_rms 0.168
_refine_ls_extinction_method none
_refine_ls_goodness_of_fit_ref 1.039
_refine_ls_hydrogen_treatment constr
_refine_ls_matrix_type full
_refine_ls_number_parameters 493
_refine_ls_number_reflns 9105
_refine_ls_number_restraints 0
_refine_ls_restrained_S_all 1.039
_refine_ls_R_factor_all 0.1664
_refine_ls_R_factor_gt 0.0916
_refine_ls_shift/su_max 0.002
_refine_ls_shift/su_mean 0.000
_refine_ls_structure_factor_coef Fsqd
_refine_ls_weighting_details 'calc w=1/[\s^2^(Fo^2^)+(0.1746P)^2^+4.1402P] where P=(Fo^2^+2Fc^2^)/3'
_refine_ls_weighting_scheme calc
_refine_ls_wR_factor_gt 0.2765
_refine_ls_wR_factor_ref 0.3227
_reflns_number_gt 4811
_reflns_number_total 9105
_reflns_threshold_expression >2sigma(I)
_cod_data_source_file om800801k_si_001.cif
_cod_data_source_block complex_1
_cod_original_sg_symbol_H-M P-1
_cod_database_code 4072365

loop_
_symmetry_equiv_pos_as_xyz
'x, y, z'
'-x, -y, -z'

loop_
_atom_site_label
_atom_site_type_symbol
_atom_site_fract_x
_atom_site_fract_y
_atom_site_fract_z
_atom_site_U_iso_or_equiv
_atom_site_adp_type
_atom_site_occupancy
_atom_site_symmetry_multiplicity
_atom_site_calc_flag
_atom_site_refinement_flags
Sc1 Sc 0.03264(14) 0.13046(12) 0.27043(10) 0.0266(4) Uani 1 1 d .
N1 N -0.1445(6) -0.0085(5) 0.3663(5) 0.0330(17) Uani 1 1 d .
N2 N -0.2223(6) 0.1063(6) 0.3278(5) 0.0352(17) Uani 1 1 d .
N3 N 0.1468(6) 0.0401(5) 0.1362(4) 0.0289(15) Uani 1 1 d .
N4 N 0.2853(6) 0.1924(5) 0.2060(5) 0.0324(16) Uani 1 1 d .
O1 O 0.0811(5) 0.3121(5) 0.3059(4) 0.0377(14) Uani 1 1 d .
O2 O 0.416(2) 0.9532(17) 0.348(2) 0.293(16) Uani 1 1 d .
O3 O 0.4325(13) 0.2705(12) 1.0022(9) 0.149(5) Uani 1 1 d .
Br1 Br 0.20261(10) 0.16234(9) 0.42741(7) 0.0524(4) Uani 1 1 d .
Br2 Br -0.12109(10) 0.12953(9) 0.11514(7) 0.0546(4) Uani 1 1 d .
C1 C -0.0712(10) -0.2766(7) 0.2083(7) 0.050(3) Uani 1 1 d .
H1 H -0.0911 -0.3496 0.1967 0.060 Uiso 1 1 calc R
C2 C -0.0812(9) -0.2258(7) 0.2828(7) 0.045(2) Uani 1 1 d .
H2 H -0.1059 -0.2645 0.3226 0.054 Uiso 1 1 calc R
C3 C -0.0544(8) -0.1164(7) 0.2988(6) 0.035(2) Uani 1 1 d .
C4 C -0.0626(9) -0.0663(7) 0.3841(6) 0.037(2) Uani 1 1 d .
H4A H -0.0916 -0.1216 0.4143 0.045 Uiso 1 1 calc R
H4B H 0.0192 -0.0178 0.4250 0.045 Uiso 1 1 calc R
C5 C -0.2494(8) -0.0340(7) 0.3858(6) 0.039(2) Uani 1 1 d .
H5 H -0.2801 -0.0901 0.4110 0.047 Uiso 1 1 calc R
C6 C -0.2979(9) 0.0369(8) 0.3618(7) 0.050(3) Uani 1 1 d .
H6 H -0.3695 0.0396 0.3668 0.060 Uiso 1 1 calc R
C7 C -0.1258(7) 0.0796(7) 0.3308(5) 0.0311(19) Uani 1 1 d .
C8 C -0.2391(8) 0.2012(7) 0.3059(7) 0.038(2) Uani 1 1 d .
C9 C -0.1768(9) 0.2946(8) 0.3742(7) 0.048(3) Uani 1 1 d .
C10 C -0.1989(11) 0.3830(9) 0.3501(10) 0.064(3) Uani 1 1 d .
H10 H -0.1570 0.4473 0.3931 0.077 Uiso 1 1 calc R
C11 C -0.2776(11) 0.3814(9) 0.2679(11) 0.063(3) Uani 1 1 d .
C12 C -0.3416(10) 0.2877(9) 0.2020(9) 0.060(3) Uani 1 1 d .
H12 H -0.3967 0.2855 0.1454 0.072 Uiso 1 1 calc R
C13 C -0.3213(8) 0.1947(8) 0.2223(7) 0.045(2) Uani 1 1 d .
C14 C -0.3979(9) 0.0906(8) 0.1516(8) 0.054(3) Uani 1 1 d .
H14A H -0.3499 0.0474 0.1547 0.081 Uiso 1 1 calc R
H14B H -0.4222 0.1050 0.0922 0.081 Uiso 1 1 calc R
H14C H -0.4700 0.0535 0.1633 0.081 Uiso 1 1 calc R
C15 C -0.0907(11) 0.2971(9) 0.4646(8) 0.069(3) Uani 1 1 d .
H15A H -0.1351 0.2501 0.4935 0.103 Uiso 1 1 calc R
H15B H -0.0533 0.3682 0.5015 0.103 Uiso 1 1 calc R
H15C H -0.0279 0.2747 0.4575 0.103 Uiso 1 1 calc R
C16 C -0.2987(14) 0.4821(10) 0.2448(12) 0.101(6) Uani 1 1 d .
H16A H -0.2517 0.5402 0.2972 0.151 Uiso 1 1 calc R
H16B H -0.3846 0.4695 0.2270 0.151 Uiso 1 1 calc R
H16C H -0.2728 0.4994 0.1958 0.151 Uiso 1 1 calc R
C17 C -0.0317(9) -0.2179(7) 0.1519(7) 0.042(2) Uani 1 1 d .
H17 H -0.0220 -0.2512 0.1027 0.051 Uiso 1 1 calc R
C18 C -0.0054(7) -0.1080(6) 0.1670(5) 0.0291(18) Uani 1 1 d .
C19 C 0.0277(7) -0.0524(6) 0.0968(6) 0.0303(19) Uani 1 1 d .
H19A H 0.0319 -0.1027 0.0519 0.036 Uiso 1 1 calc R
H19B H -0.0369 -0.0284 0.0660 0.036 Uiso 1 1 calc R
C20 C 0.2432(8) 0.0480(7) 0.1074(6) 0.040(2) Uani 1 1 d .
H20 H 0.2468 -0.0035 0.0669 0.047 Uiso 1 1 calc R
C21 C 0.3297(8) 0.1447(7) 0.1501(7) 0.044(2) Uani 1 1 d .
H21 H 0.4048 0.1747 0.1439 0.053 Uiso 1 1 calc R
C22 C 0.1720(7) 0.1282(6) 0.1977(5) 0.0267(18) Uani 1 1 d .
C23 C 0.3478(8) 0.3029(7) 0.2527(6) 0.033(2) Uani 1 1 d .
C24 C 0.3124(8) 0.3766(7) 0.2065(6) 0.036(2) Uani 1 1 d .
C25 C 0.3777(9) 0.4837(7) 0.2500(7) 0.046(2) Uani 1 1 d .
H25 H 0.3579 0.5344 0.2205 0.055 Uiso 1 1 calc R
C26 C 0.4701(9) 0.5171(8) 0.3345(8) 0.052(3) Uani 1 1 d .
C27 C 0.5050(9) 0.4421(8) 0.3757(7) 0.047(2) Uani 1 1 d .
H27 H 0.5701 0.4648 0.4319 0.057 Uiso 1 1 calc R
C28 C 0.4455(8) 0.3334(7) 0.3356(6) 0.038(2) Uani 1 1 d .
C29 C 0.4878(9) 0.2546(8) 0.3813(7) 0.052(3) Uani 1 1 d .
H29A H 0.4176 0.1925 0.3736 0.079 Uiso 1 1 calc R
H29B H 0.5341 0.2859 0.4449 0.079 Uiso 1 1 calc R
H29C H 0.5390 0.2349 0.3547 0.079 Uiso 1 1 calc R
C30 C 0.2150(9) 0.3426(8) 0.1130(6) 0.045(2) Uani 1 1 d .
H30A H 0.1967 0.4026 0.0962 0.068 Uiso 1 1 calc R
H30B H 0.1418 0.2885 0.1121 0.068 Uiso 1 1 calc R
H30C H 0.2438 0.3149 0.0708 0.068 Uiso 1 1 calc R
C31 C 0.5424(12) 0.6337(9) 0.3805(9) 0.076(4) Uani 1 1 d .
H31A H 0.5408 0.6465 0.4401 0.114 Uiso 1 1 calc R
H31B H 0.5061 0.6759 0.3452 0.114 Uiso 1 1 calc R
H31C H 0.6261 0.6528 0.3852 0.114 Uiso 1 1 calc R
C32 C 0.0185(9) 0.3693(7) 0.2478(7) 0.045(2) Uani 1 1 d .
H32A H -0.0679 0.3447 0.2395 0.054 Uiso 1 1 calc R
H32B H 0.0245 0.3595 0.1888 0.054 Uiso 1 1 calc R
C33 C 0.0866(12) 0.4859(9) 0.2992(10) 0.084(4) Uani 1 1 d .
H33A H 0.1395 0.5248 0.2705 0.101 Uiso 1 1 calc R
H33B H 0.0283 0.5187 0.2997 0.101 Uiso 1 1 calc R
C34 C 0.1576(15) 0.4869(11) 0.3888(10) 0.097(5) Uani 1 1 d .
H34A H 0.1121 0.4886 0.4277 0.116 Uiso 1 1 calc R
H34B H 0.2335 0.5495 0.4126 0.116 Uiso 1 1 calc R
C35 C 0.1854(10) 0.3902(7) 0.3867(7) 0.048(2) Uani 1 1 d .
H35A H 0.1886 0.3650 0.4418 0.057 Uiso 1 1 calc R
H35B H 0.2634 0.4032 0.3799 0.057 Uiso 1 1 calc R
C36 C -0.0160(7) -0.0533(6) 0.2425(5) 0.0298(19) Uani 1 1 d .
C37 C 0.3157(19) 0.9501(17) 0.338(2) 0.181(13) Uani 1 1 d .
C38 C 0.264(2) 0.884(2) 0.3840(16) 0.144(8) Uani 1 1 d .
C39 C 0.314(2) 0.809(2) 0.399(2) 0.195(14) Uani 1 1 d .
C40 C 0.407(6) 0.836(4) 0.370(4) 0.45(5) Uani 1 1 d .
C41 C 0.433(3) 0.3522(18) 0.959(2) 0.193(13) Uani 1 1 d .
C42 C 0.433(3) 0.314(3) 0.863(2) 0.200(13) Uani 1 1 d .
C43 C 0.394(2) 0.1954(18) 0.8547(14) 0.142(8) Uani 1 1 d .
C44 C 0.366(2) 0.1787(16) 0.9330(14) 0.156(9) Uani 1 1 d .

loop_
_atom_site_aniso_label
_atom_site_aniso_U_11
_atom_site_aniso_U_22
_atom_site_aniso_U_33
_atom_site_aniso_U_23
_atom_site_aniso_U_13
_atom_site_aniso_U_12
Sc1 0.0262(8) 0.0283(9) 0.0249(8) 0.0029(6) 0.0137(7) 0.0070(7)
N1 0.032(4) 0.034(4) 0.031(4) 0.008(3) 0.018(3) 0.005(3)
N2 0.032(4) 0.036(4) 0.041(4) 0.008(3) 0.023(4) 0.008(3)
N3 0.030(4) 0.030(4) 0.025(4) 0.003(3) 0.013(3) 0.007(3)
N4 0.029(4) 0.035(4) 0.032(4) 0.001(3) 0.014(3) 0.009(3)
O1 0.042(4) 0.034(3) 0.036(4) 0.006(3) 0.017(3) 0.012(3)
O2 0.27(2) 0.27(2) 0.61(5) 0.32(3) 0.35(3) 0.20(2)
O3 0.147(12) 0.150(12) 0.100(10) -0.015(9) 0.054(9) 0.002(10)
Br1 0.0497(7) 0.0582(7) 0.0378(6) 0.0109(5) 0.0113(5) 0.0115(5)
Br2 0.0512(7) 0.0704(8) 0.0383(6) 0.0013(5) 0.0127(5) 0.0259(6)
C1 0.074(7) 0.026(5) 0.062(7) 0.012(5) 0.040(6) 0.020(5)
C2 0.053(6) 0.036(5) 0.049(6) 0.017(5) 0.026(5) 0.011(5)
C3 0.033(5) 0.036(5) 0.037(5) 0.008(4) 0.018(4) 0.011(4)
C4 0.046(6) 0.035(5) 0.036(5) 0.012(4) 0.023(4) 0.012(4)
C5 0.034(5) 0.040(5) 0.048(6) 0.013(4) 0.027(5) 0.008(4)
C6 0.039(6) 0.060(7) 0.055(7) 0.009(5) 0.033(5) 0.011(5)
C7 0.026(5) 0.033(5) 0.026(4) -0.003(4) 0.013(4) 0.001(4)
C8 0.026(5) 0.040(5) 0.061(7) 0.013(5) 0.028(5) 0.014(4)
C9 0.048(6) 0.043(6) 0.060(7) 0.001(5) 0.034(6) 0.014(5)
C10 0.056(8) 0.040(6) 0.102(11) -0.004(6) 0.054(8) 0.008(6)
C11 0.051(7) 0.048(7) 0.120(12) 0.031(7) 0.062(8) 0.025(6)
C12 0.039(6) 0.057(7) 0.096(10) 0.027(7) 0.040(6) 0.017(6)
C13 0.028(5) 0.047(6) 0.068(7) 0.022(5) 0.025(5) 0.016(4)
C14 0.036(6) 0.054(7) 0.065(7) 0.015(5) 0.012(5) 0.015(5)
C15 0.071(8) 0.058(7) 0.063(8) -0.010(6) 0.036(7) 0.003(6)
C16 0.122(13) 0.049(8) 0.191(18) 0.060(10) 0.112(13) 0.044(8)
C17 0.046(6) 0.040(5) 0.043(6) 0.000(4) 0.020(5) 0.017(5)
C18 0.025(4) 0.028(5) 0.027(4) 0.002(3) 0.009(4) 0.004(4)
C19 0.029(5) 0.023(4) 0.031(5) -0.006(3) 0.011(4) 0.003(4)
C20 0.034(5) 0.044(6) 0.045(6) -0.004(4) 0.026(4) 0.013(4)
C21 0.031(5) 0.045(6) 0.061(7) 0.001(5) 0.032(5) 0.008(4)
C22 0.033(5) 0.029(4) 0.020(4) 0.006(3) 0.015(4) 0.009(4)
C23 0.027(5) 0.034(5) 0.030(5) -0.003(4) 0.015(4) -0.001(4)
C24 0.032(5) 0.033(5) 0.040(5) 0.003(4) 0.021(4) 0.002(4)
C25 0.056(7) 0.032(5) 0.045(6) 0.011(4) 0.021(5) 0.011(5)
C26 0.045(6) 0.031(5) 0.060(7) -0.007(5) 0.023(5) -0.007(5)
C27 0.033(5) 0.053(6) 0.038(6) 0.000(5) 0.006(4) 0.005(5)
C28 0.029(5) 0.049(6) 0.030(5) 0.002(4) 0.015(4) 0.008(4)
C29 0.035(6) 0.057(7) 0.055(7) 0.015(5) 0.010(5) 0.011(5)
C30 0.047(6) 0.047(6) 0.030(5) 0.008(4) 0.005(4) 0.014(5)
C31 0.078(9) 0.044(7) 0.082(9) -0.010(6) 0.024(7) 0.005(6)
C32 0.046(6) 0.042(6) 0.051(6) 0.016(5) 0.018(5) 0.018(5)
C33 0.070(9) 0.038(7) 0.116(12) 0.020(7) 0.011(8) 0.010(6)
C34 0.128(13) 0.064(9) 0.074(10) -0.027(7) 0.006(9) 0.051(9)
C35 0.054(6) 0.038(5) 0.040(6) -0.004(4) 0.015(5) 0.010(5)
C36 0.030(5) 0.031(5) 0.025(4) 0.002(4) 0.010(4) 0.008(4)
C37 0.089(15) 0.118(16) 0.38(4) 0.11(2) 0.12(2) 0.055(13)
C38 0.137(19) 0.17(2) 0.145(19) 0.072(17) 0.079(16) 0.051(18)
C39 0.15(2) 0.21(3) 0.33(4) 0.19(3) 0.16(2) 0.10(2)
C40 0.66(9) 0.48(7) 0.82(12) 0.53(8) 0.61(10) 0.53(7)
C41 0.28(3) 0.098(16) 0.25(3) 0.12(2) 0.13(3) 0.093(19)
C42 0.25(3) 0.23(3) 0.18(3) 0.15(3) 0.09(2) 0.12(3)
C43 0.21(2) 0.119(16) 0.091(14) 0.011(12) 0.065(15) 0.046(15)
C44 0.159(19) 0.115(15) 0.108(16) -0.050(12) 0.055(14) -0.037(13)

loop_
_atom_type_symbol
_atom_type_description
_atom_type_scat_dispersion_real
_atom_type_scat_dispersion_imag
_atom_type_scat_source
C C 0.0033 0.0016 'International Tables Vol C Tables 4.2.6.8 and 6.1.1.4'
H H 0.0000 0.0000 'International Tables Vol C Tables 4.2.6.8 and 6.1.1.4'
N N 0.0061 0.0033 'International Tables Vol C Tables 4.2.6.8 and 6.1.1.4'
O O 0.0106 0.0060 'International Tables Vol C Tables 4.2.6.8 and 6.1.1.4'
Sc Sc 0.2519 0.3716 'International Tables Vol C Tables 4.2.6.8 and 6.1.1.4'
Br Br -0.2901 2.4595 'International Tables Vol C Tables 4.2.6.8 and 6.1.1.4'

loop_
_geom_angle_atom_site_label_1
_geom_angle_atom_site_label_2
_geom_angle_atom_site_label_3
_geom_angle
O1 Sc1 C36 176.9(2)
O1 Sc1 C22 99.4(2)
C36 Sc1 C22 82.8(3)
O1 Sc1 C7 96.7(2)
C36 Sc1 C7 81.2(3)
C22 Sc1 C7 163.9(3)
O1 Sc1 Br1 85.61(16)
C36 Sc1 Br1 92.2(2)
C22 Sc1 Br1 90.6(2)
C7 Sc1 Br1 91.8(2)
O1 Sc1 Br2 86.10(16)
C36 Sc1 Br2 96.2(2)
C22 Sc1 Br2 87.8(2)
C7 Sc1 Br2 92.1(2)
Br1 Sc1 Br2 171.17(7)
C7 N1 C5 111.2(7)
C7 N1 C4 124.6(7)
C5 N1 C4 124.2(7)
C7 N2 C6 110.7(7)
C7 N2 C8 126.4(7)
C6 N2 C8 122.3(7)
C22 N3 C20 112.5(7)
C22 N3 C19 125.3(6)
C20 N3 C19 122.1(7)
C22 N4 C21 111.6(7)
C22 N4 C23 126.0(7)
C21 N4 C23 121.6(7)
C32 O1 C35 109.1(7)
C32 O1 Sc1 124.6(5)
C35 O1 Sc1 126.1(5)
C37 O2 C40 102(2)
C41 O3 C44 105(2)
C17 C1 C2 119.0(8)
C1 C2 C3 120.4(8)
C36 C3 C2 123.0(8)
C36 C3 C4 120.1(8)
C2 C3 C4 116.9(8)
N1 C4 C3 113.1(7)
C6 C5 N1 106.8(8)
C5 C6 N2 107.5(8)
N2 C7 N1 103.9(7)
N2 C7 Sc1 135.9(6)
N1 C7 Sc1 119.3(6)
C13 C8 C9 123.0(9)
C13 C8 N2 119.1(9)
C9 C8 N2 117.8(9)
C10 C9 C8 115.4(11)
C10 C9 C15 123.5(11)
C8 C9 C15 121.0(10)
C11 C10 C9 124.0(11)
C10 C11 C12 120.0(11)
C10 C11 C16 121.8(13)
C12 C11 C16 118.3(14)
C11 C12 C13 118.6(12)
C8 C13 C12 119.1(10)
C8 C13 C14 122.7(9)
C12 C13 C14 118.2(10)
C1 C17 C18 121.0(8)
C17 C18 C36 121.5(8)
C17 C18 C19 116.8(7)
C36 C18 C19 121.6(7)
N3 C19 C18 113.0(7)
C21 C20 N3 105.8(7)
C20 C21 N4 106.8(7)
N4 C22 N3 103.4(6)
N4 C22 Sc1 136.4(6)
N3 C22 Sc1 119.9(5)
C28 C23 C24 122.7(8)
C28 C23 N4 120.1(8)
C24 C23 N4 117.0(8)
C25 C24 C23 116.7(9)
C25 C24 C30 121.4(9)
C23 C24 C30 121.8(8)
C26 C25 C24 122.5(9)
C25 C26 C27 118.7(9)
C25 C26 C31 122.2(11)
C27 C26 C31 118.9(10)
C26 C27 C28 122.0(9)
C23 C28 C27 117.2(9)
C23 C28 C29 122.3(9)
C27 C28 C29 120.5(9)
O1 C32 C33 104.4(8)
C34 C33 C32 106.8(10)
C33 C34 C35 108.4(10)
C34 C35 O1 103.9(9)
C3 C36 C18 115.2(7)
C3 C36 Sc1 123.1(6)
C18 C36 Sc1 121.7(6)
O2 C37 C38 112(2)
C39 C38 C37 111(2)
C40 C39 C38 106(2)
C39 C40 O2 102(2)
O3 C41 C42 107(2)
C43 C42 C41 101.2(17)
C44 C43 C42 104(2)
O3 C44 C43 110.0(17)

loop_
_geom_bond_atom_site_label_1
_geom_bond_atom_site_label_2
_geom_bond_distance
Sc1 O1 2.317(6)
Sc1 C36 2.341(8)
Sc1 C22 2.383(8)
Sc1 C7 2.397(8)
Sc1 Br1 2.5858(18)
Sc1 Br2 2.5901(18)
N1 C7 1.365(10)
N1 C5 1.378(10)
N1 C4 1.457(11)
N2 C7 1.351(10)
N2 C6 1.388(11)
N2 C8 1.437(11)
N3 C22 1.355(10)
N3 C20 1.392(10)
N3 C19 1.482(10)
N4 C22 1.346(10)
N4 C21 1.402(10)
N4 C23 1.440(11)
O1 C32 1.466(10)
O1 C35 1.492(11)
O2 C37 1.18(2)
O2 C40 1.65(3)
O3 C41 1.37(2)
O3 C44 1.39(2)
C1 C17 1.367(13)
C1 C2 1.380(13)
C2 C3 1.398(12)
C3 C36 1.394(11)
C3 C4 1.513(12)
C5 C6 1.324(13)
C8 C13 1.366(14)
C8 C9 1.397(14)
C9 C10 1.386(16)
C9 C15 1.482(16)
C10 C11 1.354(18)
C11 C12 1.381(18)
C11 C16 1.540(15)
C12 C13 1.422(14)
C13 C14 1.519(14)
C17 C18 1.406(12)
C18 C36 1.422(11)
C18 C19 1.506(11)
C20 C21 1.336(13)
C23 C28 1.386(12)
C23 C24 1.406(12)
C24 C25 1.392(12)
C24 C30 1.495(13)
C25 C26 1.371(14)
C26 C27 1.381(14)
C26 C31 1.514(14)
C27 C28 1.397(13)
C28 C29 1.499(13)
C32 C33 1.530(15)
C33 C34 1.413(18)
C34 C35 1.471(15)
C37 C38 1.36(3)
C38 C39 1.36(3)
C39 C40 1.33(4)
C41 C42 1.58(4)
C42 C43 1.51(3)
C43 C44 1.42(3)
